data_4336880
loop_
_publ_author_name
'Todd J. J. Whitehorne'
'Frank Schaper'

_publ_section_title
;
 Square-Planar Cu(II) Diketiminate Complexes in Lactide Polymerization
;
_journal_name_full 'Inorganic Chemistry'
_journal_page_first 13612
_journal_page_last 13622
_journal_paper_doi 10.1021/ic402133c
_journal_volume 52
_journal_year 2013
_chemical_compound_source 'Synthesized by the authors. See text'
_chemical_formula_moiety 'C50 H42 Cu N4'
_chemical_formula_sum 'C50 H42 Cu N4'
_chemical_formula_weight 762.41
_chemical_name_systematic
;
 ?
;
_space_group_crystal_system triclinic
_space_group_IT_number 2
_space_group_name_Hall '-P 1'
_space_group_name_H-M_alt 'P -1'
_symmetry_space_group_name_Hall '-P 1'
_symmetry_space_group_name_H-M 'P -1'
_atom_sites_solution_hydrogens geom
_atom_sites_solution_primary direct
_atom_sites_solution_secondary difmap
_audit_creation_method SHELXL-2013
_cell_angle_alpha 78.080(4)
_cell_angle_beta 75.677(4)
_cell_angle_gamma 60.513(5)
_cell_formula_units_Z 2
_cell_length_a 12.0601(13)
_cell_length_b 12.1002(13)
_cell_length_c 16.0178(18)
_cell_measurement_reflns_used 9833
_cell_measurement_temperature 100
_cell_measurement_theta_max 71.74
_cell_measurement_theta_min 4.22
_cell_volume 1961.5(4)
_computing_cell_refinement 'SAINT V8.30C(Bruker AXS, )'
_computing_data_collection 'APEX2  (Bruker AXS, 0)'
_computing_data_reduction 'SAINT V8.30C(Bruker AXS, )'
_computing_molecular_graphics 'SHELXTL  (Bruker AXS, 2003)'
_computing_publication_material 'UdMX (Maris, 2004)'
_computing_structure_refinement 'SHELXL97 (Sheldrick, 2008)'
_computing_structure_solution 'SHELXS97 (Sheldrick, 2008)'
_diffrn_ambient_temperature 100
_diffrn_detector_area_resol_mean 8.3
_diffrn_measured_fraction_theta_full 0.974
_diffrn_measured_fraction_theta_max 0.969
_diffrn_measurement_device_type 'Bruker APEX II'
_diffrn_measurement_method \w
_diffrn_radiation_type CuK\a
_diffrn_radiation_wavelength 1.54178
_diffrn_reflns_av_R_equivalents 0.048
_diffrn_reflns_av_unetI/netI 0.0256
_diffrn_reflns_Laue_measured_fraction_full 0.974
_diffrn_reflns_Laue_measured_fraction_max 0.969
_diffrn_reflns_limit_h_max 14
_diffrn_reflns_limit_h_min -14
_diffrn_reflns_limit_k_max 14
_diffrn_reflns_limit_k_min -14
_diffrn_reflns_limit_l_max 19
_diffrn_reflns_limit_l_min -19
_diffrn_reflns_number 54014
_diffrn_reflns_point_group_measured_fraction_full 0.974
_diffrn_reflns_point_group_measured_fraction_max 0.969
_diffrn_reflns_theta_full 70.000
_diffrn_reflns_theta_max 71.737
_diffrn_reflns_theta_min 2.862
_diffrn_source 'Incoatec I\muS Microsource '
_exptl_absorpt_coefficient_mu 1.089
_exptl_absorpt_correction_T_max 0.7535
_exptl_absorpt_correction_T_min 0.6810
_exptl_absorpt_correction_type multi-scan
_exptl_absorpt_process_details 'Sadabs (Sheldrick, 2012)'
_exptl_crystal_colour green
_exptl_crystal_density_diffrn 1.291
_exptl_crystal_description PLATe
_exptl_crystal_F_000 798
_exptl_crystal_size_max 0.11
_exptl_crystal_size_mid 0.07
_exptl_crystal_size_min 0.04
_refine_ls_extinction_method none
_refine_ls_goodness_of_fit_ref 1.036
_refine_ls_hydrogen_treatment constr
_refine_ls_matrix_type full
_refine_ls_number_parameters 737
_refine_ls_number_reflns 7430
_refine_ls_number_restraints 1176
_refine_ls_restrained_S_all 1.042
_refine_ls_R_factor_all 0.0789
_refine_ls_R_factor_gt 0.0756
_refine_ls_shift/su_max 0.000
_refine_ls_shift/su_mean 0.000
_refine_ls_structure_factor_coef Fsqd
_refine_ls_weighting_details
;
 w=1/[\s^2^(Fo^2^)+(0.0874P)^2^+5.9208P]
 where P=(Fo^2^+2Fc^2^)/3
;
_refine_ls_weighting_scheme calc
_refine_ls_wR_factor_gt 0.1917
_refine_ls_wR_factor_ref 0.1948
_reflns_Friedel_coverage 0.000
_reflns_number_gt 6969
_reflns_number_total 7430
_cod_data_source_file ic402133c_si_002_3.cif
_cod_data_source_block TODD48
_cod_database_code 4336880
_shelx_space_group_comment
;
The symmetry employed for this shelxl refinement is uniquely defined
by the following loop, which should always be used as a source of
symmetry information in preference to the above space-group names.
They are only intended as comments.
;

loop_
_space_group_symop_operation_xyz
'x, y, z'
'-x, -y, -z'

loop_
_atom_site_label
_atom_site_type_symbol
_atom_site_fract_x
_atom_site_fract_y
_atom_site_fract_z
_atom_site_U_iso_or_equiv
_atom_site_adp_type
_atom_site_occupancy
_atom_site_site_symmetry_order
_atom_site_calc_flag
_atom_site_refinement_flags_posn
_atom_site_refinement_flags_adp
_atom_site_refinement_flags_occupancy
_atom_site_disorder_assembly
_atom_site_disorder_group
Cu1 Cu 0.02103(5) 0.29303(4) 0.28749(3) 0.02691(17) Uani 1 1 d . . . . .
N1 N 0.0506(3) 0.4237(3) 0.20368(19) 0.0320(6) Uani 1 1 d . . . . .
N2 N -0.0639(3) 0.2664(3) 0.21003(17) 0.0285(6) Uani 1 1 d . . . . .
C1 C -0.0333(4) 0.6210(4) 0.1059(3) 0.0388(9) Uani 1 1 d . . . . .
H1A H -0.0317 0.6694 0.1458 0.058 Uiso 1 1 calc R U . . .
H1B H -0.1085 0.6715 0.0790 0.058 Uiso 1 1 calc R U . . .
H1C H 0.0430 0.5981 0.0623 0.058 Uiso 1 1 calc R U . . .
C2 C -0.0374(3) 0.5011(3) 0.1543(2) 0.0287(7) Uani 1 1 d . . . . .
C3 C -0.1346(3) 0.4784(3) 0.1410(2) 0.0265(7) Uani 1 1 d . . . . .
H3A H -0.2030 0.5471 0.1173 0.032 Uiso 1 1 calc R U . . .
C4 C -0.1385(3) 0.3620(3) 0.1601(2) 0.0262(7) Uani 1 1 d . . . . .
C5 C -0.2313(4) 0.3488(4) 0.1190(2) 0.0340(8) Uani 1 1 d . . . . .
H5A H -0.2783 0.3119 0.1619 0.051 Uiso 1 1 calc R U . . .
H5B H -0.1835 0.2946 0.0730 0.051 Uiso 1 1 calc R U . . .
H5C H -0.2908 0.4314 0.0961 0.051 Uiso 1 1 calc R U . . .
C6 C -0.0452(3) 0.1400(3) 0.21236(19) 0.0294(7) Uani 1 1 d D . . . .
C7 C -0.0891(4) 0.0826(3) 0.2868(2) 0.0384(9) Uani 1 1 d D . . . .
H7A H -0.1336 0.1276 0.3351 0.046 Uiso 1 1 calc R U . . .
C8 C -0.0676(4) -0.0439(3) 0.2907(2) 0.0431(9) Uani 1 1 d D . . . .
H8A H -0.1013 -0.0800 0.3406 0.052 Uiso 1 1 calc R U . . .
C9 C 0.0020(4) -0.1135(3) 0.2223(2) 0.0371(8) Uani 1 1 d D . . . .
H9A H 0.0151 -0.1967 0.2257 0.044 Uiso 1 1 calc R U . . .
C10 C 0.0546(3) -0.0609(3) 0.14576(19) 0.0284(7) Uani 1 1 d D . . . .
C11 C 0.0291(3) 0.0686(3) 0.14042(18) 0.0258(7) Uani 1 1 d D . . . .
C12 C 0.0832(3) 0.1199(3) 0.06363(19) 0.0275(7) Uani 1 1 d D . . . .
H12A H 0.0685 0.2037 0.0591 0.033 Uiso 1 1 calc R U . . .
C13 C 0.1570(3) 0.0476(3) -0.0040(2) 0.0311(7) Uani 1 1 d D . . . .
H13A H 0.1911 0.0829 -0.0541 0.037 Uiso 1 1 calc R U . . .
C14 C 0.1812(3) -0.0797(3) 0.0019(2) 0.0327(7) Uani 1 1 d D . . . .
H14A H 0.2316 -0.1283 -0.0442 0.039 Uiso 1 1 calc R U . . .
C15 C 0.1314(3) -0.1320(3) 0.0747(2) 0.0317(7) Uani 1 1 d D . . . .
H15A H 0.1481 -0.2163 0.0777 0.038 Uiso 1 1 calc R U . . .
C16 C 0.1612(3) 0.4423(3) 0.1954(2) 0.0343(8) Uani 1 1 d D . . . .
C17 C 0.1671(4) 0.5096(5) 0.2523(2) 0.0492(11) Uani 1 1 d D . . . .
H17A H 0.0995 0.5411 0.2983 0.059 Uiso 1 1 calc R U . . .
C18 C 0.2750(4) 0.5314(5) 0.2414(3) 0.0599(13) Uani 1 1 d D . . . .
H18A H 0.2772 0.5780 0.2799 0.072 Uiso 1 1 calc R U . . .
C19 C 0.3752(4) 0.4849(4) 0.1755(2) 0.0476(10) Uani 1 1 d D . . . .
H19A H 0.4449 0.5011 0.1687 0.057 Uiso 1 1 calc R U . . .
C20 C 0.3754(3) 0.4119(3) 0.1168(2) 0.0365(8) Uani 1 1 d D . . . .
C21 C 0.2662(3) 0.3903(3) 0.1272(2) 0.0332(8) Uani 1 1 d D . . . .
C22 C 0.2672(3) 0.3180(4) 0.0674(3) 0.0471(10) Uani 1 1 d D . . . .
H22A H 0.1979 0.3013 0.0737 0.056 Uiso 1 1 calc R U . . .
C23 C 0.3690(4) 0.2721(5) 0.0004(3) 0.0626(14) Uani 1 1 d D . . . .
H23A H 0.3676 0.2258 -0.0386 0.075 Uiso 1 1 calc R U . . .
C24 C 0.4751(4) 0.2951(5) -0.0092(3) 0.0579(12) Uani 1 1 d D . . . .
H24A H 0.5435 0.2644 -0.0549 0.069 Uiso 1 1 calc R U . . .
C25 C 0.4782(3) 0.3619(4) 0.0477(2) 0.0447(9) Uani 1 1 d D . . . .
H25A H 0.5498 0.3751 0.0411 0.054 Uiso 1 1 calc R U . . .
N3 N 0.1543(9) 0.1441(11) 0.3406(6) 0.0537(18) Uani 0.300(3) 1 d D U P A 1
N4 N -0.0710(7) 0.3609(5) 0.4007(4) 0.0259(10) Uani 0.300(3) 1 d D U P A 1
C31 C 0.2335(13) -0.0356(11) 0.4520(11) 0.062(3) Uani 0.300(3) 1 d D U P A 1
H31A H 0.2506 -0.0869 0.4074 0.093 Uiso 0.300(3) 1 calc R U P A 1
H31B H 0.1946 -0.0654 0.5053 0.093 Uiso 0.300(3) 1 calc R U P A 1
H31C H 0.3131 -0.0419 0.4593 0.093 Uiso 0.300(3) 1 calc R U P A 1
C32 C 0.1395(11) 0.1063(15) 0.4257(9) 0.0510(13) Uani 0.300(3) 1 d D U P A 1
C33 C 0.0197(4) 0.1526(4) 0.4807(2) 0.0349(8) Uani 1 1 d D . . . .
H33B H 0.0213 0.1074 0.5353 0.042 Uiso 0.700(3) 1 calc R U P A 2
H33A H 0.0040 0.0977 0.5263 0.042 Uiso 0.300(3) 1 calc R U P A 1
C34 C -0.0778(7) 0.2786(6) 0.4697(3) 0.0326(16) Uani 0.300(3) 1 d D U P A 1
C35 C -0.1763(13) 0.3338(12) 0.5490(6) 0.050(2) Uani 0.300(3) 1 d D U P A 1
H35A H -0.2618 0.3717 0.5359 0.075 Uiso 0.300(3) 1 calc R U P A 1
H35B H -0.1632 0.3976 0.5660 0.075 Uiso 0.300(3) 1 calc R U P A 1
H35C H -0.1661 0.2670 0.5955 0.075 Uiso 0.300(3) 1 calc R U P A 1
C36 C -0.1520(7) 0.4953(5) 0.4011(8) 0.0418(10) Uani 0.300(3) 1 d D U P A 1
C37 C -0.1114(9) 0.5721(8) 0.4229(10) 0.0436(13) Uani 0.300(3) 1 d D U P A 1
H37A H -0.0299 0.5360 0.4379 0.052 Uiso 0.300(3) 1 calc R U P A 1
C38 C -0.1918(14) 0.7051(8) 0.4227(14) 0.0614(16) Uani 0.300(3) 1 d D U P A 1
H38A H -0.1714 0.7537 0.4484 0.074 Uiso 0.300(3) 1 calc R U P A 1
C39 C -0.2991(13) 0.7621(7) 0.3850(13) 0.0750(14) Uani 0.300(3) 1 d D U P A 1
H39A H -0.3441 0.8506 0.3765 0.090 Uiso 0.300(3) 1 calc R U P A 1
C40 C -0.3428(13) 0.6874(6) 0.3586(15) 0.0708(14) Uani 0.300(3) 1 d D U P A 1
C41 C -0.2715(12) 0.5515(6) 0.3716(15) 0.0409(12) Uani 0.300(3) 1 d D U P A 1
C42 C -0.3175(9) 0.4776(8) 0.3462(8) 0.0362(10) Uani 0.300(3) 1 d D U P A 1
H42A H -0.2705 0.3890 0.3512 0.043 Uiso 0.300(3) 1 calc R U P A 1
C43 C -0.4314(12) 0.5371(10) 0.3142(13) 0.0560(17) Uani 0.300(3) 1 d D U P A 1
H43A H -0.4638 0.4882 0.3012 0.067 Uiso 0.300(3) 1 calc R U P A 1
C44 C -0.4992(11) 0.6704(10) 0.3010(12) 0.0665(18) Uani 0.300(3) 1 d D U P A 1
H44A H -0.5760 0.7092 0.2792 0.080 Uiso 0.300(3) 1 calc R U P A 1
C45 C -0.4537(11) 0.7432(9) 0.3197(11) 0.0668(17) Uani 0.300(3) 1 d D U P A 1
H45A H -0.4963 0.8312 0.3068 0.080 Uiso 0.300(3) 1 calc R U P A 1
C46 C 0.2770(10) 0.0760(13) 0.2877(8) 0.0816(16) Uani 0.300(3) 1 d D U P A 1
C47 C 0.3020(11) -0.0115(14) 0.2337(9) 0.0813(19) Uani 0.300(3) 1 d D U P A 1
H47A H 0.2450 -0.0446 0.2398 0.098 Uiso 0.300(3) 1 calc R U P A 1
C48 C 0.4135(13) -0.0513(17) 0.1691(9) 0.106(2) Uani 0.300(3) 1 d D U P A 1
H48A H 0.4206 -0.0948 0.1249 0.127 Uiso 0.300(3) 1 calc R U P A 1
C49 C 0.5106(11) -0.0259(16) 0.1715(10) 0.107(2) Uani 0.300(3) 1 d D U P A 1
H49A H 0.5897 -0.0643 0.1352 0.129 Uiso 0.300(3) 1 calc R U P A 1
C50 C 0.4922(11) 0.0588(16) 0.2290(11) 0.1060(19) Uani 0.300(3) 1 d D U P A 1
C51 C 0.3671(10) 0.1219(16) 0.2803(11) 0.0812(16) Uani 0.300(3) 1 d D U P A 1
C52 C 0.3497(12) 0.2055(16) 0.3386(10) 0.0786(16) Uani 0.300(3) 1 d D U P A 1
H52A H 0.2716 0.2423 0.3763 0.094 Uiso 0.300(3) 1 calc R U P A 1
C53 C 0.4478(15) 0.2321(17) 0.3395(11) 0.089(2) Uani 0.300(3) 1 d D U P A 1
H53A H 0.4367 0.2852 0.3786 0.107 Uiso 0.300(3) 1 calc R U P A 1
C54 C 0.5644(14) 0.1797(18) 0.2816(12) 0.1064(19) Uani 0.300(3) 1 d D U P A 1
H54A H 0.6309 0.1966 0.2837 0.128 Uiso 0.300(3) 1 calc R U P A 1
C55 C 0.5816(12) 0.1045(17) 0.2226(11) 0.1063(19) Uani 0.300(3) 1 d D U P A 1
H55A H 0.6523 0.0831 0.1779 0.128 Uiso 0.300(3) 1 calc R U P A 1
N3B N 0.1578(4) 0.1687(5) 0.3472(3) 0.0541(17) Uani 0.700(3) 1 d D U P A 2
N4B N -0.1147(3) 0.3253(3) 0.3916(2) 0.0226(7) Uani 0.700(3) 1 d D U P A 2
C31B C 0.2553(6) -0.0027(7) 0.4607(5) 0.063(3) Uani 0.700(3) 1 d D U P A 2
H31D H 0.3129 -0.0566 0.4160 0.095 Uiso 0.700(3) 1 calc R U P A 2
H31E H 0.2274 -0.0518 0.5079 0.095 Uiso 0.700(3) 1 calc R U P A 2
H31F H 0.2993 0.0318 0.4810 0.095 Uiso 0.700(3) 1 calc R U P A 2
C32B C 0.1361(6) 0.1078(8) 0.4240(5) 0.0511(12) Uani 0.700(3) 1 d D U P A 2
C34B C -0.0986(4) 0.2546(5) 0.4679(3) 0.0324(12) Uani 0.700(3) 1 d D U P A 2
C35B C -0.2098(6) 0.2917(7) 0.5430(4) 0.0501(16) Uani 0.700(3) 1 d D U P A 2
H35D H -0.2377 0.3775 0.5538 0.075 Uiso 0.700(3) 1 calc R U P A 2
H35E H -0.1822 0.2347 0.5937 0.075 Uiso 0.700(3) 1 calc R U P A 2
H35F H -0.2801 0.2866 0.5293 0.075 Uiso 0.700(3) 1 calc R U P A 2
C36B C -0.2354(4) 0.4339(4) 0.3796(3) 0.0328(8) Uani 0.700(3) 1 d D U P A 2
C37B C -0.3324(4) 0.4197(4) 0.3600(4) 0.0382(9) Uani 0.700(3) 1 d D U P A 2
H37B H -0.3224 0.3383 0.3605 0.046 Uiso 0.700(3) 1 calc R U P A 2
C38B C -0.4466(5) 0.5275(5) 0.3393(5) 0.0564(16) Uani 0.700(3) 1 d D U P A 2
H38B H -0.5119 0.5170 0.3267 0.068 Uiso 0.700(3) 1 calc R U P A 2
C39B C -0.4613(5) 0.6464(5) 0.3376(5) 0.0668(16) Uani 0.700(3) 1 d D U P A 2
H39B H -0.5360 0.7166 0.3222 0.080 Uiso 0.700(3) 1 calc R U P A 2
C40B C -0.3655(5) 0.6660(4) 0.3588(7) 0.0691(14) Uani 0.700(3) 1 d D U P A 2
C41B C -0.2495(5) 0.5572(4) 0.3800(6) 0.0408(9) Uani 0.700(3) 1 d D U P A 2
C42B C -0.1567(4) 0.5767(4) 0.4059(4) 0.0432(10) Uani 0.700(3) 1 d D U P A 2
H42B H -0.0844 0.5070 0.4249 0.052 Uiso 0.700(3) 1 calc R U P A 2
C43B C -0.1731(6) 0.6983(5) 0.4032(6) 0.0615(15) Uani 0.700(3) 1 d D U P A 2
H43B H -0.1095 0.7106 0.4167 0.074 Uiso 0.700(3) 1 calc R U P A 2
C44B C -0.2864(6) 0.8034(5) 0.3801(6) 0.0764(15) Uani 0.700(3) 1 d D U P A 2
H44B H -0.2971 0.8852 0.3785 0.092 Uiso 0.700(3) 1 calc R U P A 2
C45B C -0.3807(6) 0.7888(5) 0.3600(6) 0.0740(13) Uani 0.700(3) 1 d D U P A 2
H45B H -0.4560 0.8603 0.3469 0.089 Uiso 0.700(3) 1 calc R U P A 2
C46B C 0.2794(5) 0.1170(7) 0.2895(4) 0.0814(16) Uani 0.700(3) 1 d D U P A 2
C47B C 0.3059(6) 0.0549(7) 0.2184(4) 0.0817(17) Uani 0.700(3) 1 d D U P A 2
H47B H 0.2436 0.0367 0.2094 0.098 Uiso 0.700(3) 1 calc R U P A 2
C48B C 0.4223(6) 0.0176(8) 0.1588(4) 0.107(2) Uani 0.700(3) 1 d D U P A 2
H48B H 0.4356 -0.0238 0.1116 0.129 Uiso 0.700(3) 1 calc R U P A 2
C49B C 0.5155(6) 0.0427(8) 0.1705(4) 0.1075(19) Uani 0.700(3) 1 d D U P A 2
H49B H 0.5918 0.0205 0.1306 0.129 Uiso 0.700(3) 1 calc R U P A 2
C50B C 0.4956(6) 0.1028(9) 0.2439(5) 0.1052(18) Uani 0.700(3) 1 d D U P A 2
C51B C 0.3771(5) 0.1393(8) 0.3042(4) 0.0812(15) Uani 0.700(3) 1 d D U P A 2
C52B C 0.3532(6) 0.2117(7) 0.3720(4) 0.0767(16) Uani 0.700(3) 1 d D U P A 2
H52B H 0.2724 0.2464 0.4070 0.092 Uiso 0.700(3) 1 calc R U P A 2
C53B C 0.4518(6) 0.2295(7) 0.3850(5) 0.091(2) Uani 0.700(3) 1 d D U P A 2
H53B H 0.4389 0.2722 0.4313 0.109 Uiso 0.700(3) 1 calc R U P A 2
C54B C 0.5711(6) 0.1842(8) 0.3293(5) 0.107(2) Uani 0.700(3) 1 d D U P A 2
H54B H 0.6354 0.1996 0.3383 0.128 Uiso 0.700(3) 1 calc R U P A 2
C55B C 0.5946(6) 0.1186(9) 0.2629(5) 0.1072(19) Uani 0.700(3) 1 d D U P A 2
H55B H 0.6767 0.0835 0.2294 0.129 Uiso 0.700(3) 1 calc R U P A 2

loop_
_atom_site_aniso_label
_atom_site_aniso_U_11
_atom_site_aniso_U_22
_atom_site_aniso_U_33
_atom_site_aniso_U_23
_atom_site_aniso_U_13
_atom_site_aniso_U_12
Cu1 0.0255(3) 0.0229(3) 0.0247(3) 0.00039(18) 0.00031(18) -0.0086(2)
N1 0.0283(15) 0.0361(16) 0.0347(15) 0.0094(12) -0.0073(12) -0.0212(13)
N2 0.0400(16) 0.0220(13) 0.0248(13) -0.0037(10) 0.0008(11) -0.0176(13)
C1 0.046(2) 0.0321(19) 0.047(2) 0.0119(16) -0.0178(17) -0.0262(18)
C2 0.0298(17) 0.0258(16) 0.0322(17) 0.0023(13) -0.0051(13) -0.0163(15)
C3 0.0219(16) 0.0198(15) 0.0342(17) -0.0007(12) -0.0043(13) -0.0080(13)
C4 0.0264(16) 0.0263(16) 0.0259(15) -0.0067(12) 0.0036(12) -0.0144(14)
C5 0.0346(19) 0.0327(18) 0.0410(19) -0.0071(15) -0.0018(15) -0.0212(16)
C6 0.0399(19) 0.0241(16) 0.0277(16) -0.0006(13) -0.0045(14) -0.0188(15)
C7 0.059(2) 0.0339(19) 0.0268(17) -0.0025(14) 0.0011(16) -0.0291(19)
C8 0.069(3) 0.037(2) 0.0317(19) 0.0048(15) -0.0030(18) -0.036(2)
C9 0.058(2) 0.0262(17) 0.0368(19) 0.0043(14) -0.0126(17) -0.0276(18)
C10 0.0335(18) 0.0224(16) 0.0329(17) 0.0006(13) -0.0110(14) -0.0145(14)
C11 0.0300(17) 0.0215(15) 0.0285(16) 0.0000(12) -0.0071(13) -0.0140(14)
C12 0.0300(17) 0.0214(15) 0.0323(17) -0.0008(12) -0.0039(13) -0.0142(14)
C13 0.0299(18) 0.0306(17) 0.0326(17) -0.0040(14) -0.0005(13) -0.0157(15)
C14 0.0288(18) 0.0294(18) 0.0380(19) -0.0116(14) -0.0032(14) -0.0103(15)
C15 0.0336(19) 0.0203(15) 0.0428(19) -0.0053(14) -0.0111(15) -0.0110(15)
C16 0.0344(19) 0.043(2) 0.0321(17) 0.0138(15) -0.0122(14) -0.0270(17)
C17 0.044(2) 0.087(3) 0.0305(19) -0.003(2) -0.0029(16) -0.043(2)
C18 0.057(3) 0.107(4) 0.043(2) -0.016(2) -0.006(2) -0.057(3)
C19 0.041(2) 0.076(3) 0.043(2) 0.000(2) -0.0094(17) -0.042(2)
C20 0.0304(18) 0.041(2) 0.043(2) 0.0101(16) -0.0144(15) -0.0226(17)
C21 0.0288(18) 0.0331(18) 0.0402(19) 0.0093(15) -0.0133(15) -0.0180(16)
C22 0.027(2) 0.039(2) 0.079(3) -0.012(2) -0.0136(19) -0.0149(18)
C23 0.033(2) 0.061(3) 0.095(4) -0.038(3) -0.007(2) -0.013(2)
C24 0.027(2) 0.067(3) 0.074(3) -0.022(3) -0.003(2) -0.014(2)
C25 0.0276(19) 0.054(2) 0.054(2) -0.0007(19) -0.0100(17) -0.0203(19)
N3 0.0280(19) 0.050(3) 0.047(2) 0.021(2) -0.0015(17) -0.003(2)
N4 0.023(2) 0.0240(19) 0.0271(18) -0.0035(16) 0.0000(16) -0.0102(16)
C31 0.044(4) 0.050(5) 0.066(4) 0.031(4) -0.015(3) -0.013(4)
C32 0.037(2) 0.045(2) 0.047(2) 0.019(2) -0.0082(19) -0.009(2)
C33 0.041(2) 0.0350(19) 0.0288(17) 0.0089(14) -0.0058(15) -0.0225(17)
C34 0.035(3) 0.036(3) 0.027(2) -0.0012(19) 0.0029(18) -0.022(2)
C35 0.047(4) 0.061(5) 0.029(3) -0.001(3) 0.008(3) -0.023(3)
C36 0.0251(17) 0.0341(15) 0.059(2) -0.0072(15) 0.0093(16) -0.0145(14)
C37 0.027(2) 0.0347(17) 0.061(2) -0.0078(17) 0.0092(19) -0.0145(18)
C38 0.040(3) 0.040(2) 0.097(4) -0.017(2) 0.018(3) -0.023(2)
C39 0.0432(19) 0.0423(19) 0.105(2) 0.002(2) 0.011(2) -0.0081(18)
C40 0.0392(19) 0.0418(18) 0.099(2) 0.001(2) 0.0086(19) -0.0066(17)
C41 0.0238(19) 0.0339(17) 0.057(2) -0.0063(16) 0.0098(18) -0.0144(16)
C42 0.0203(15) 0.0429(19) 0.0402(18) -0.0153(16) 0.0024(13) -0.0101(15)
C43 0.024(2) 0.070(3) 0.058(4) -0.021(3) -0.006(2) -0.006(2)
C44 0.027(2) 0.063(3) 0.076(3) -0.004(3) -0.003(2) 0.001(2)
C45 0.027(2) 0.062(3) 0.076(3) -0.003(3) -0.003(2) 0.001(2)
C46 0.0441(17) 0.067(2) 0.074(2) 0.035(2) -0.0011(18) 0.0001(19)
C47 0.044(2) 0.067(3) 0.073(2) 0.033(2) -0.001(2) 0.001(2)
C48 0.056(2) 0.084(3) 0.097(3) 0.045(3) 0.004(2) 0.001(2)
C49 0.056(2) 0.084(3) 0.099(3) 0.047(3) 0.004(2) 0.000(2)
C50 0.0547(18) 0.083(3) 0.101(3) 0.049(2) 0.004(2) -0.002(2)
C51 0.0434(16) 0.066(2) 0.079(2) 0.038(2) -0.0017(18) -0.0040(17)
C52 0.0425(17) 0.064(2) 0.083(2) 0.039(2) -0.004(2) -0.0100(17)
C53 0.054(3) 0.069(3) 0.111(4) 0.040(3) -0.008(3) -0.023(2)
C54 0.057(2) 0.082(3) 0.109(3) 0.050(3) 0.003(2) -0.009(2)
C55 0.0556(18) 0.083(3) 0.105(3) 0.050(2) 0.004(2) -0.006(2)
N3B 0.0281(17) 0.050(3) 0.048(2) 0.022(2) -0.0011(15) -0.0032(19)
N4B 0.0215(18) 0.0223(17) 0.0261(16) -0.0042(13) -0.0007(13) -0.0127(14)
C31B 0.044(3) 0.051(4) 0.067(4) 0.032(3) -0.014(3) -0.013(3)
C32B 0.037(2) 0.045(2) 0.047(2) 0.0188(19) -0.0082(18) -0.0087(19)
C34B 0.035(2) 0.036(2) 0.0273(18) -0.0013(17) 0.0027(16) -0.022(2)
C35B 0.047(3) 0.061(4) 0.030(2) -0.001(2) 0.009(2) -0.024(3)
C36B 0.0184(15) 0.0404(19) 0.0371(18) -0.0147(15) 0.0026(13) -0.0111(14)
C37B 0.0213(15) 0.045(2) 0.0421(18) -0.0167(16) 0.0017(14) -0.0094(15)
C38B 0.024(2) 0.071(3) 0.059(3) -0.021(2) -0.006(2) -0.005(2)
C39B 0.027(2) 0.063(3) 0.076(3) -0.003(3) -0.003(2) 0.001(2)
C40B 0.038(2) 0.0415(19) 0.097(2) 0.001(2) 0.008(2) -0.0064(18)
C41B 0.0238(17) 0.0337(15) 0.057(2) -0.0064(14) 0.0099(16) -0.0145(14)
C42B 0.0260(18) 0.0344(15) 0.061(2) -0.0075(15) 0.0094(17) -0.0146(15)
C43B 0.040(2) 0.040(2) 0.098(4) -0.017(2) 0.019(3) -0.0230(19)
C44B 0.045(2) 0.042(2) 0.108(3) 0.002(2) 0.011(2) -0.0087(19)
C45B 0.0416(18) 0.0424(18) 0.103(2) 0.0020(19) 0.0098(19) -0.0066(17)
C46B 0.0435(16) 0.066(2) 0.076(2) 0.036(2) -0.0010(17) -0.0014(18)
C47B 0.0446(18) 0.067(2) 0.072(2) 0.033(2) -0.0011(19) 0.001(2)
C48B 0.057(2) 0.084(3) 0.098(3) 0.045(3) 0.004(2) 0.001(2)
C49B 0.0561(19) 0.084(3) 0.101(3) 0.048(2) 0.004(2) 0.000(2)
C50B 0.0541(18) 0.082(3) 0.103(3) 0.050(2) 0.004(2) -0.004(2)
C51B 0.0433(16) 0.065(2) 0.081(2) 0.039(2) -0.0021(18) -0.0063(17)
C52B 0.0418(18) 0.063(2) 0.084(3) 0.039(2) -0.005(2) -0.0130(18)
C53B 0.055(3) 0.070(3) 0.112(4) 0.039(3) -0.008(3) -0.023(2)
C54B 0.057(2) 0.082(3) 0.111(3) 0.050(3) 0.003(3) -0.010(2)
C55B 0.0569(19) 0.083(3) 0.108(3) 0.050(3) 0.004(2) -0.007(2)

loop_
_atom_type_symbol
_atom_type_description
_atom_type_scat_dispersion_real
_atom_type_scat_dispersion_imag
_atom_type_scat_source
C C 0.0181 0.0091 'International Tables Vol C Tables 4.2.6.8 and 6.1.1.4'
H H 0.0000 0.0000 'International Tables Vol C Tables 4.2.6.8 and 6.1.1.4'
Cu Cu -1.9646 0.5888 'International Tables Vol C Tables 4.2.6.8 and 6.1.1.4'
N N 0.0311 0.0180 'International Tables Vol C Tables 4.2.6.8 and 6.1.1.4'

loop_
_geom_angle_atom_site_label_1
_geom_angle_atom_site_label_2
_geom_angle_atom_site_label_3
_geom_angle
_geom_angle_publ_flag
N3B CU1 N2 128.5(3) y
N3 CU1 N2 118.0(5) y
N3B CU1 N1 118.43(19) y
N3 CU1 N1 124.6(4) y
N2 CU1 N1 92.21(12) y
N3B CU1 N4B 94.74(16) y
N2 CU1 N4B 98.78(13) y
N1 CU1 N4B 125.99(14) y
N3 CU1 N4 91.9(3) y
N2 CU1 N4 122.3(3) y
N1 CU1 N4 110.4(2) y
C2 N1 C16 118.0(3) y
C2 N1 CU1 119.0(2) y
C16 N1 CU1 122.9(2) y
C4 N2 C6 121.7(3) y
C4 N2 CU1 121.3(2) y
C6 N2 CU1 116.9(2) y
C2 C1 H1A 109.5 ?
C2 C1 H1B 109.5 ?
H1A C1 H1B 109.5 ?
C2 C1 H1C 109.5 ?
H1A C1 H1C 109.5 ?
H1B C1 H1C 109.5 ?
N1 C2 C3 124.3(3) y
N1 C2 C1 119.5(3) y
C3 C2 C1 116.1(3) y
C4 C3 C2 126.1(3) y
C4 C3 H3A 116.9 ?
C2 C3 H3A 116.9 ?
N2 C4 C3 122.3(3) y
N2 C4 C5 120.7(3) y
C3 C4 C5 117.0(3) y
C4 C5 H5A 109.5 ?
C4 C5 H5B 109.5 ?
H5A C5 H5B 109.5 ?
C4 C5 H5C 109.5 ?
H5A C5 H5C 109.5 ?
H5B C5 H5C 109.5 ?
C7 C6 C11 119.5(3) y
C7 C6 N2 120.3(3) y
C11 C6 N2 120.0(2) y
C6 C7 C8 120.8(3) y
C6 C7 H7A 119.6 ?
C8 C7 H7A 119.6 ?
C9 C8 C7 120.6(3) y
C9 C8 H8A 119.7 ?
C7 C8 H8A 119.7 ?
C8 C9 C10 120.7(3) y
C8 C9 H9A 119.6 ?
C10 C9 H9A 119.6 ?
C15 C10 C9 122.2(3) y
C15 C10 C11 119.0(3) y
C9 C10 C11 118.8(3) y
C12 C11 C6 122.3(2) y
C12 C11 C10 118.2(3) y
C6 C11 C10 119.5(2) y
C13 C12 C11 120.9(3) y
C13 C12 H12A 119.5 ?
C11 C12 H12A 119.5 ?
C12 C13 C14 120.4(3) y
C12 C13 H13A 119.8 ?
C14 C13 H13A 119.8 ?
C15 C14 C13 120.2(3) y
C15 C14 H14A 119.9 ?
C13 C14 H14A 119.9 ?
C14 C15 C10 121.3(3) y
C14 C15 H15A 119.4 ?
C10 C15 H15A 119.4 ?
C17 C16 C21 119.8(3) y
C17 C16 N1 121.2(3) y
C21 C16 N1 119.0(3) y
C16 C17 C18 120.6(3) y
C16 C17 H17A 119.7 ?
C18 C17 H17A 119.7 ?
C19 C18 C17 120.6(3) y
C19 C18 H18A 119.7 ?
C17 C18 H18A 119.7 ?
C18 C19 C20 120.9(3) y
C18 C19 H19A 119.5 ?
C20 C19 H19A 119.5 ?
C25 C20 C19 122.3(3) y
C25 C20 C21 119.0(3) y
C19 C20 C21 118.7(3) y
C16 C21 C22 122.5(3) y
C16 C21 C20 119.4(3) y
C22 C21 C20 118.1(3) y
C23 C22 C21 121.0(3) y
C23 C22 H22A 119.5 ?
C21 C22 H22A 119.5 ?
C22 C23 C24 120.2(4) y
C22 C23 H23A 119.9 ?
C24 C23 H23A 119.9 ?
C25 C24 C23 120.3(4) y
C25 C24 H24A 119.9 ?
C23 C24 H24A 119.9 ?
C24 C25 C20 121.5(3) y
C24 C25 H25A 119.3 ?
C20 C25 H25A 119.3 ?
C32 N3 C46 118.5(7) y
C32 N3 CU1 122.9(5) y
C46 N3 CU1 118.5(7) y
C34 N4 C36 122.1(6) y
C34 N4 CU1 118.4(4) y
C36 N4 CU1 117.8(6) y
C32 C31 H31A 109.5 ?
C32 C31 H31B 109.5 ?
H31A C31 H31B 109.5 ?
C32 C31 H31C 109.5 ?
H31A C31 H31C 109.5 ?
H31B C31 H31C 109.5 ?
N3 C32 C33 123.2(8) y
N3 C32 C31 115.3(9) y
C33 C32 C31 113.3(8) y
C34B C33 C32B 129.3(4) y
C32 C33 C34 122.5(5) y
C34B C33 H33B 115.3 ?
C32B C33 H33B 115.3 ?
C32 C33 H33A 118.8 ?
C34 C33 H33A 118.8 ?
N4 C34 C33 123.4(6) y
N4 C34 C35 117.3(6) y
C33 C34 C35 117.2(6) y
C34 C35 H35A 109.5 ?
C34 C35 H35B 109.5 ?
H35A C35 H35B 109.5 ?
C34 C35 H35C 109.5 ?
H35A C35 H35C 109.5 ?
H35B C35 H35C 109.5 ?
C37 C36 C41 119.5(5) y
C37 C36 N4 121.1(5) y
C41 C36 N4 119.2(5) y
C36 C37 C38 120.9(5) y
C36 C37 H37A 119.6 ?
C38 C37 H37A 119.6 ?
C39 C38 C37 119.8(6) y
C39 C38 H38A 120.1 ?
C37 C38 H38A 120.1 ?
C38 C39 C40 120.5(5) y
C38 C39 H39A 119.8 ?
C40 C39 H39A 119.8 ?
C45 C40 C39 122.0(5) y
C45 C40 C41 119.2(5) y
C39 C40 C41 118.8(5) y
C36 C41 C42 122.2(5) y
C36 C41 C40 119.2(5) y
C42 C41 C40 118.3(4) y
C43 C42 C41 120.0(5) y
C43 C42 H42A 120.0 ?
C41 C42 H42A 120.0 ?
C42 C43 C44 120.9(6) y
C42 C43 H43A 119.6 ?
C44 C43 H43A 119.6 ?
C45 C44 C43 120.4(6) y
C45 C44 H44A 119.8 ?
C43 C44 H44A 119.8 ?
C44 C45 C40 120.9(5) y
C44 C45 H45A 119.5 ?
C40 C45 H45A 119.5 ?
C47 C46 C51 119.3(5) y
C47 C46 N3 124.2(7) y
C51 C46 N3 115.3(6) y
C46 C47 C48 120.5(6) y
C46 C47 H47A 119.8 ?
C48 C47 H47A 119.8 ?
C49 C48 C47 119.9(6) y
C49 C48 H48A 120.0 ?
C47 C48 H48A 120.0 ?
C48 C49 C50 120.5(5) y
C48 C49 H49A 119.8 ?
C50 C49 H49A 119.8 ?
C55 C50 C49 121.7(6) y
C55 C50 C51 118.4(5) y
C49 C50 C51 118.3(5) y
C46 C51 C52 121.2(5) y
C46 C51 C50 118.8(5) y
C52 C51 C50 118.0(5) y
C53 C52 C51 120.2(5) y
C53 C52 H52A 119.9 ?
C51 C52 H52A 119.9 ?
C52 C53 C54 120.3(6) y
C52 C53 H53A 119.8 ?
C54 C53 H53A 119.8 ?
C55 C54 C53 120.8(6) y
C55 C54 H54A 119.6 ?
C53 C54 H54A 119.6 ?
C54 C55 C50 120.0(6) y
C54 C55 H55A 120.0 ?
C50 C55 H55A 120.0 ?
C32B N3B C46B 122.3(4) y
C32B N3B CU1 122.3(4) y
C46B N3B CU1 111.8(3) y
C34B N4B C36B 121.2(4) y
C34B N4B CU1 124.7(3) y
C36B N4B CU1 114.1(3) y
C32B C31B H31D 109.5 ?
C32B C31B H31E 109.5 ?
H31D C31B H31E 109.5 ?
C32B C31B H31F 109.5 ?
H31D C31B H31F 109.5 ?
H31E C31B H31F 109.5 ?
N3B C32B C33 124.2(4) y
N3B C32B C31B 117.5(5) y
C33 C32B C31B 116.8(4) y
N4B C34B C33 121.3(4) y
N4B C34B C35B 119.3(4) y
C33 C34B C35B 119.3(4) y
C34B C35B H35D 109.5 ?
C34B C35B H35E 109.5 ?
H35D C35B H35E 109.5 ?
C34B C35B H35F 109.5 ?
H35D C35B H35F 109.5 ?
H35E C35B H35F 109.5 ?
C37B C36B C41B 120.5(3) y
C37B C36B N4B 120.4(3) y
C41B C36B N4B 118.9(3) y
C36B C37B C38B 120.5(4) y
C36B C37B H37B 119.7 ?
C38B C37B H37B 119.7 ?
C39B C38B C37B 120.1(4) y
C39B C38B H38B 120.0 ?
C37B C38B H38B 120.0 ?
C38B C39B C40B 121.5(4) y
C38B C39B H39B 119.3 ?
C40B C39B H39B 119.3 ?
C45B C40B C39B 122.4(4) y
C45B C40B C41B 118.9(4) y
C39B C40B C41B 118.8(4) y
C36B C41B C42B 122.4(3) y
C36B C41B C40B 118.7(3) y
C42B C41B C40B 118.8(4) y
C43B C42B C41B 120.3(4) y
C43B C42B H42B 119.8 ?
C41B C42B H42B 119.8 ?
C42B C43B C44B 119.5(5) y
C42B C43B H43B 120.2 ?
C44B C43B H43B 120.2 ?
C45B C44B C43B 121.8(5) y
C45B C44B H44B 119.1 ?
C43B C44B H44B 119.1 ?
C44B C45B C40B 120.5(4) y
C44B C45B H45B 119.8 ?
C40B C45B H45B 119.8 ?
C47B C46B C51B 117.6(4) y
C47B C46B N3B 125.7(5) y
C51B C46B N3B 116.6(5) y
C46B C47B C48B 123.5(5) y
C46B C47B H47B 118.3 ?
C48B C47B H47B 118.3 ?
C49B C48B C47B 119.5(5) y
C49B C48B H48B 120.2 ?
C47B C48B H48B 120.2 ?
C48B C49B C50B 119.7(5) y
C48B C49B H49B 120.2 ?
C50B C49B H49B 120.2 ?
C55B C50B C49B 121.2(4) y
C55B C50B C51B 118.5(4) y
C49B C50B C51B 120.1(4) y
C46B C51B C52B 120.7(4) y
C46B C51B C50B 119.6(4) y
C52B C51B C50B 119.2(4) y
C53B C52B C51B 118.8(4) y
C53B C52B H52B 120.6 ?
C51B C52B H52B 120.6 ?
C52B C53B C54B 120.9(5) y
C52B C53B H53B 119.6 ?
C54B C53B H53B 119.6 ?
C55B C54B C53B 121.2(5) y
C55B C54B H54B 119.4 ?
C53B C54B H54B 119.4 ?
C54B C55B C50B 120.4(5) y
C54B C55B H55B 119.8 ?
C50B C55B H55B 119.8 ?

loop_
_geom_bond_atom_site_label_1
_geom_bond_atom_site_label_2
_geom_bond_distance
_geom_bond_publ_flag
Cu1 N3b 1.909(5) y
Cu1 N3 1.936(8) y
Cu1 N2 1.952(3) y
Cu1 N1 1.967(3) y
Cu1 N4b 1.975(3) y
Cu1 N4 1.979(7) y
N1 C2 1.327(4) y
N1 C16 1.430(4) y
N2 C4 1.318(4) y
N2 C6 1.425(4) y
C1 C2 1.515(4) y
C1 H1a 0.9600 ?
C1 H1b 0.9600 ?
C1 H1c 0.9600 ?
C2 C3 1.400(5) y
C3 C4 1.400(4) y
C3 H3a 0.9300 ?
C4 C5 1.515(5) y
C5 H5a 0.9600 ?
C5 H5b 0.9600 ?
C5 H5c 0.9600 ?
C6 C7 1.376(4) y
C6 C11 1.420(4) y
C7 C8 1.411(4) y
C7 H7a 0.9300 ?
C8 C9 1.358(4) y
C8 H8a 0.9300 ?
C9 C10 1.414(4) y
C9 H9a 0.9300 ?
C10 C15 1.412(4) y
C10 C11 1.429(3) y
C11 C12 1.418(4) y
C12 C13 1.371(4) y
C12 H12a 0.9300 ?
C13 C14 1.406(4) y
C13 H13a 0.9300 ?
C14 C15 1.358(4) y
C14 H14a 0.9300 ?
C15 H15a 0.9300 ?
C16 C17 1.376(4) y
C16 C21 1.418(4) y
C17 C18 1.413(4) y
C17 H17a 0.9300 ?
C18 C19 1.356(5) y
C18 H18a 0.9300 ?
C19 C20 1.416(4) y
C19 H19a 0.9300 ?
C20 C25 1.409(4) y
C20 C21 1.428(3) y
C21 C22 1.419(4) y
C22 C23 1.375(4) y
C22 H22a 0.9300 ?
C23 C24 1.404(4) y
C23 H23a 0.9300 ?
C24 C25 1.356(5) y
C24 H24a 0.9300 ?
C25 H25a 0.9300 ?
N3 C32 1.342(6) y
N3 C46 1.433(5) y
N4 C34 1.341(5) y
N4 C36 1.428(5) y
C31 C32 1.559(9) y
C31 H31a 0.9600 ?
C31 H31b 0.9600 ?
C31 H31c 0.9600 ?
C32 C33 1.399(7) y
C33 C34b 1.381(6) y
C33 C32b 1.384(6) y
C33 C34 1.402(6) y
C33 H33b 0.9300 ?
C33 H33a 0.9300 ?
C34 C35 1.515(7) y
C35 H35a 0.9600 ?
C35 H35b 0.9600 ?
C35 H35c 0.9600 ?
C36 C37 1.376(5) y
C36 C41 1.414(5) y
C37 C38 1.412(5) y
C37 H37a 0.9300 ?
C38 C39 1.361(5) y
C38 H38a 0.9300 ?
C39 C40 1.418(5) y
C39 H39a 0.9300 ?
C40 C45 1.408(5) y
C40 C41 1.429(4) y
C41 C42 1.423(5) y
C42 C43 1.374(5) y
C42 H42a 0.9300 ?
C43 C44 1.400(5) y
C43 H43a 0.9300 ?
C44 C45 1.354(5) y
C44 H44a 0.9300 ?
C45 H45a 0.9300 ?
C46 C47 1.377(5) y
C46 C51 1.416(5) y
C47 C48 1.411(5) y
C47 H47a 0.9300 ?
C48 C49 1.360(5) y
C48 H48a 0.9300 ?
C49 C50 1.418(5) y
C49 H49a 0.9300 ?
C50 C55 1.409(5) y
C50 C51 1.431(5) y
C51 C52 1.423(5) y
C52 C53 1.375(5) y
C52 H52a 0.9300 ?
C53 C54 1.399(5) y
C53 H53a 0.9300 ?
C54 C55 1.356(5) y
C54 H54a 0.9300 ?
C55 H55a 0.9300 ?
N3b C32b 1.335(5) y
N3b C46b 1.435(5) y
N4b C34b 1.336(4) y
N4b C36b 1.426(4) y
C31b C32b 1.549(7) y
C31b H31d 0.9600 ?
C31b H31e 0.9600 ?
C31b H31f 0.9600 ?
C34b C35b 1.510(6) y
C35b H35d 0.9600 ?
C35b H35e 0.9600 ?
C35b H35f 0.9600 ?
C36b C37b 1.377(4) y
C36b C41b 1.417(4) y
C37b C38b 1.410(5) y
C37b H37b 0.9300 ?
C38b C39b 1.355(5) y
C38b H38b 0.9300 ?
C39b C40b 1.416(5) y
C39b H39b 0.9300 ?
C40b C45b 1.409(5) y
C40b C41b 1.429(4) y
C41b C42b 1.419(5) y
C42b C43b 1.378(5) y
C42b H42b 0.9300 ?
C43b C44b 1.403(5) y
C43b H43b 0.9300 ?
C44b C45b 1.352(5) y
C44b H44b 0.9300 ?
C45b H45b 0.9300 ?
C46b C47b 1.379(5) y
C46b C51b 1.412(5) y
C47b C48b 1.406(5) y
C47b H47b 0.9300 ?
C48b C49b 1.362(5) y
C48b H48b 0.9300 ?
C49b C50b 1.418(5) y
C49b H49b 0.9300 ?
C50b C55b 1.408(5) y
C50b C51b 1.428(4) y
C51b C52b 1.422(5) y
C52b C53b 1.377(5) y
C52b H52b 0.9300 ?
C53b C54b 1.399(5) y
C53b H53b 0.9300 ?
C54b C55b 1.350(5) y
C54b H54b 0.9300 ?
C55b H55b 0.9300 ?

loop_
_geom_torsion_atom_site_label_1
_geom_torsion_atom_site_label_2
_geom_torsion_atom_site_label_3
_geom_torsion_atom_site_label_4
_geom_torsion
_geom_torsion_publ_flag
C16 N1 C2 C3 165.4(3) y
CU1 N1 C2 C3 -16.8(5) y
C16 N1 C2 C1 -12.6(5) y
CU1 N1 C2 C1 165.2(3) y
N1 C2 C3 C4 -15.2(6) y
C1 C2 C3 C4 162.9(3) y
C6 N2 C4 C3 -164.5(3) y
CU1 N2 C4 C3 17.8(4) y
C6 N2 C4 C5 14.2(5) y
CU1 N2 C4 C5 -163.5(2) y
C2 C3 C4 N2 14.9(5) y
C2 C3 C4 C5 -163.9(3) y
C4 N2 C6 C7 -114.6(4) y
CU1 N2 C6 C7 63.2(4) y
C4 N2 C6 C11 71.1(4) y
CU1 N2 C6 C11 -111.1(3) y
C11 C6 C7 C8 -3.7(6) y
N2 C6 C7 C8 -178.0(4) y
C6 C7 C8 C9 2.9(7) y
C7 C8 C9 C10 0.2(6) y
C8 C9 C10 C15 177.6(4) y
C8 C9 C10 C11 -2.4(6) y
C7 C6 C11 C12 -176.4(3) y
N2 C6 C11 C12 -2.1(5) y
C7 C6 C11 C10 1.4(5) y
N2 C6 C11 C10 175.7(3) y
C15 C10 C11 C12 -0.5(5) y
C9 C10 C11 C12 179.5(3) y
C15 C10 C11 C6 -178.4(3) y
C9 C10 C11 C6 1.7(5) y
C6 C11 C12 C13 178.5(3) y
C10 C11 C12 C13 0.7(5) y
C11 C12 C13 C14 -0.6(5) y
C12 C13 C14 C15 0.2(5) y
C13 C14 C15 C10 0.0(5) y
C9 C10 C15 C14 -179.9(3) y
C11 C10 C15 C14 0.2(5) y
C2 N1 C16 C17 98.0(4) y
CU1 N1 C16 C17 -79.8(4) y
C2 N1 C16 C21 -82.0(4) y
CU1 N1 C16 C21 100.3(3) y
C21 C16 C17 C18 2.3(6) y
N1 C16 C17 C18 -177.6(4) y
C16 C17 C18 C19 -0.9(8) y
C17 C18 C19 C20 -1.0(8) y
C18 C19 C20 C25 -179.8(4) y
C18 C19 C20 C21 1.3(6) y
C17 C16 C21 C22 178.8(4) y
N1 C16 C21 C22 -1.3(5) y
C17 C16 C21 C20 -1.9(5) y
N1 C16 C21 C20 178.0(3) y
C25 C20 C21 C16 -178.8(3) y
C19 C20 C21 C16 0.1(5) y
C25 C20 C21 C22 0.6(5) y
C19 C20 C21 C22 179.5(4) y
C16 C21 C22 C23 178.0(4) y
C20 C21 C22 C23 -1.3(6) y
C21 C22 C23 C24 0.8(8) y
C22 C23 C24 C25 0.4(8) y
C23 C24 C25 C20 -1.1(8) y
C19 C20 C25 C24 -178.2(4) y
C21 C20 C25 C24 0.6(6) y
C46 N3 C32 C33 -170.0(18) y
CU1 N3 C32 C33 14(3) y
C46 N3 C32 C31 -24(3) y
CU1 N3 C32 C31 160.3(16) y
N3 C32 C33 C34B -12(3) y
C31 C32 C33 C34B -159.1(11) y
N3 C32 C33 C32B 25(40) y
C31 C32 C33 C32B -122(43) y
N3 C32 C33 C34 -35(3) y
C31 C32 C33 C34 178.6(13) y
C36 N4 C34 C33 -162.8(7) y
CU1 N4 C34 C33 32.6(11) y
C36 N4 C34 C35 0.3(14) y
CU1 N4 C34 C35 -164.3(9) y
C34B C33 C34 N4 -113.7(10) y
C32B C33 C34 N4 6.0(13) y
C32 C33 C34 N4 7.9(18) y
C34B C33 C34 C35 83.2(13) y
C32B C33 C34 C35 -157.1(12) y
C32 C33 C34 C35 -155.2(18) y
C34 N4 C36 C37 93.6(14) y
CU1 N4 C36 C37 -101.7(12) y
C34 N4 C36 C41 -91.7(15) y
CU1 N4 C36 C41 73.0(15) y
C41 C36 C37 C38 5(2) y
N4 C36 C37 C38 179.7(14) y
C36 C37 C38 C39 -13(3) y
C37 C38 C39 C40 10(3) y
C38 C39 C40 C45 180(2) y
C38 C39 C40 C41 -1(3) y
C37 C36 C41 C42 178.5(17) y
N4 C36 C41 C42 4(3) y
C37 C36 C41 C40 5(3) y
N4 C36 C41 C40 -170.0(17) y
C45 C40 C41 C36 172.6(18) y
C39 C40 C41 C36 -7(3) y
C45 C40 C41 C42 -1(3) y
C39 C40 C41 C42 179(2) y
C36 C41 C42 C43 -177.0(17) y
C40 C41 C42 C43 -3(3) y
C41 C42 C43 C44 4(3) y
C42 C43 C44 C45 0(3) y
C43 C44 C45 C40 -5(3) y
C39 C40 C45 C44 -175(2) y
C41 C40 C45 C44 5(3) y
C32 N3 C46 C47 103(2) y
CU1 N3 C46 C47 -80.8(17) y
C32 N3 C46 C51 -89(2) y
CU1 N3 C46 C51 87.0(15) y
C51 C46 C47 C48 -3(2) y
N3 C46 C47 C48 164.7(13) y
C46 C47 C48 C49 14(3) y
C47 C48 C49 C50 -11(3) y
C48 C49 C50 C55 -168.6(19) y
C48 C49 C50 C51 -4(3) y
C47 C46 C51 C52 -175.6(16) y
N3 C46 C51 C52 16(2) y
C47 C46 C51 C50 -12(3) y
N3 C46 C51 C50 179.7(14) y
C55 C50 C51 C46 -179.5(18) y
C49 C50 C51 C46 15(3) y
C55 C50 C51 C52 -15(3) y
C49 C50 C51 C52 179.3(17) y
C46 C51 C52 C53 169.3(19) y
C50 C51 C52 C53 5(3) y
C51 C52 C53 C54 2(3) y
C52 C53 C54 C55 2(3) y
C53 C54 C55 C50 -12(3) y
C49 C50 C55 C54 -176(2) y
C51 C50 C55 C54 19(3) y
C46B N3B C32B C33 -178.5(10) y
CU1 N3B C32B C33 -21.8(18) y
C46B N3B C32B C31B 15.9(16) y
CU1 N3B C32B C31B 172.6(8) y
C34B C33 C32B N3B 9.1(19) y
C32 C33 C32B N3B -135(43) y
C34 C33 C32B N3B -13.1(18) y
C34B C33 C32B C31B 174.8(7) y
C32 C33 C32B C31B 31(41) y
C34 C33 C32B C31B 152.6(8) y
C36B N4B C34B C33 -177.3(4) y
CU1 N4B C34B C33 2.3(7) y
C36B N4B C34B C35B -1.0(7) y
CU1 N4B C34B C35B 178.6(4) y
C32B C33 C34B N4B 1.6(12) y
C32 C33 C34B N4B 3.1(18) y
C34 C33 C34B N4B 74.9(7) y
C32B C33 C34B C35B -174.7(10) y
C32 C33 C34B C35B -173.2(18) y
C34 C33 C34B C35B -101.4(10) y
C34B N4B C36B C37B -84.0(6) y
CU1 N4B C36B C37B 96.3(5) y
C34B N4B C36B C41B 101.8(7) y
CU1 N4B C36B C41B -77.8(6) y
C41B C36B C37B C38B 0.6(9) y
N4B C36B C37B C38B -173.4(5) y
C36B C37B C38B C39B 0.6(10) y
C37B C38B C39B C40B -1.8(12) y
C38B C39B C40B C45B -178.1(8) y
C38B C39B C40B C41B 1.8(14) y
C37B C36B C41B C42B 175.2(7) y
N4B C36B C41B C42B -10.7(11) y
C37B C36B C41B C40B -0.6(12) y
N4B C36B C41B C40B 173.5(7) y
C45B C40B C41B C36B 179.3(8) y
C39B C40B C41B C36B -0.6(14) y
C45B C40B C41B C42B 3.4(14) y
C39B C40B C41B C42B -176.5(8) y
C36B C41B C42B C43B 178.4(7) y
C40B C41B C42B C43B -5.8(13) y
C41B C42B C43B C44B 4.2(12) y
C42B C43B C44B C45B -0.1(13) y
C43B C44B C45B C40B -2.2(14) y
C39B C40B C45B C44B -179.6(9) y
C41B C40B C45B C44B 0.6(14) y
C32B N3B C46B C47B 100.2(12) y
CU1 N3B C46B C47B -58.7(8) y
C32B N3B C46B C51B -84.1(11) y
CU1 N3B C46B C51B 117.0(7) y
C51B C46B C47B C48B -2.5(11) y
N3B C46B C47B C48B 173.2(7) y
C46B C47B C48B C49B 0.2(12) y
C47B C48B C49B C50B 1.8(13) y
C48B C49B C50B C55B 173.5(9) y
C48B C49B C50B C51B -1.4(13) y
C47B C46B C51B C52B 174.9(7) y
N3B C46B C51B C52B -1.2(11) y
C47B C46B C51B C50B 2.8(12) y
N3B C46B C51B C50B -173.3(7) y
C55B C50B C51B C46B -176.0(8) y
C49B C50B C51B C46B -0.9(13) y
C55B C50B C51B C52B 11.8(13) y
C49B C50B C51B C52B -173.2(8) y
C46B C51B C52B C53B 179.0(8) y
C50B C51B C52B C53B -8.9(12) y
C51B C52B C53B C54B 3.9(11) y
C52B C53B C54B C55B -2.0(13) y
C53B C54B C55B C50B 5.0(14) y
C49B C50B C55B C54B 175.1(8) y
C51B C50B C55B C54B -9.9(14) y
